data_1534819
loop_
_publ_author_name
'Shen, Y.-L.'
'Mao, J.-G.'

_publ_section_title
;
 Synthesis. crystal structure and luminescent properties of Er2 Te4 O11
;
_journal_name_full 'Journal of Alloys Compd.'
_journal_page_first 86
_journal_page_last 89
_journal_volume 385
_journal_year 2004
_chemical_formula_sum 'Er2 O11 Te4'
_chemical_name_systematic 'Er2 Te4 O11'
_space_group_IT_number 15
_symmetry_space_group_name_Hall '-C 2yc'
_symmetry_space_group_name_H-M 'C 1 2/c 1'
_cell_angle_alpha 90
_cell_angle_beta 106.146
_cell_angle_gamma 90
_cell_formula_units_Z 4
_cell_length_a 12.3563
_cell_length_b 5.097
_cell_length_c 15.996
_cell_volume 967.692
_citation_journal_id_ASTM JALCEU
_cod_data_source_file Shen_JALCEU_2004_1531.cif
_cod_data_source_block Er2O11Te4
_cod_original_cell_volume 967.6923
_cod_database_code 1534819

loop_
_symmetry_equiv_pos_as_xyz
x,y,z
-x,y,-z+1/2
-x,-y,-z
x,-y,z-1/2
x+1/2,y+1/2,z
-x+1/2,y+1/2,-z+1/2
-x+1/2,-y+1/2,-z
x+1/2,-y+1/2,z-1/2

loop_
_atom_site_label
_atom_site_type_symbol
_atom_site_fract_x
_atom_site_fract_y
_atom_site_fract_z
_atom_site_occupancy
_atom_site_U_iso_or_equiv
Er1 Er+3 0.11912 0.24757 0.53662 1 0.0
Te1 Te+4 0.12172 0.223 0.19973 1 0.0
O3 O-2 0.2487 0.0599 0.128 1 0.0
O2 O-2 0.2077 0.0449 0.4465 1 0.0
O4 O-2 0.1491 0.4411 0.6687 1 0.0
O5 O-2 0.4306 0.1078 0.0451 1 0.0
Te2 Te+4 0.37242 0.27874 0.12659 1 0.0
O6 O-2 0 0.3528 0.25 1 0.0
O1 O-2 0.0246 0.0825 0.0957 1 0.0
